data_1100995
loop_
_publ_author_name
'Hashimoto, Masao'
'Tajima, Fukue'
'Eda, Kazuo'
'Yamamura, Kimiaki'
'Okazaki, Tadashi'

_publ_section_title
;
 Exploration of plastic-like phases in alkylurea systems.
 A thermal and X-ray study
;
_journal_issue 1-3
_journal_name_full 'Journal of Molecular Structure'
_journal_page_first 23
_journal_page_last 33
_journal_paper_doi 10.1016/j.molstruc.2004.08.008
_journal_volume 734
_journal_year 2005
_chemical_formula_moiety 'C6 H14 N2 O'
_chemical_formula_sum 'C6 H14 N2 O'
_chemical_formula_weight 130.19
_chemical_melting_point 375.2
_chemical_name_common n-pentylurea
_space_group_IT_number 14
_symmetry_cell_setting monoclinic
_symmetry_space_group_name_Hall '-P 2ybc'
_symmetry_space_group_name_H-M 'P 1 21/c 1'
_atom_sites_solution_hydrogens geom
_atom_sites_solution_primary direct
_atom_sites_solution_secondary difmap
_cell_angle_alpha 90.00
_cell_angle_beta 110.861(3)
_cell_angle_gamma 90.00
_cell_formula_units_Z 4
_cell_length_a 13.026(3)
_cell_length_b 7.2083(16)
_cell_length_c 9.277(2)
_cell_measurement_reflns_used 1001
_cell_measurement_temperature 299(2)
_cell_measurement_theta_max 23.331
_cell_measurement_theta_min 2.350
_cell_volume 813.9(3)
_diffrn_ambient_temperature 299(2)
_diffrn_measurement_device_type 'CCD area detector'
_diffrn_measurement_method 'phi and omega scans'
_diffrn_radiation_monochromator graphite
_diffrn_radiation_source 'fine-focus sealed tube'
_diffrn_radiation_type MoK\a
_diffrn_radiation_wavelength 0.71073
_diffrn_reflns_av_R_equivalents 0.0432
_diffrn_reflns_av_sigmaI/netI 0.0498
_diffrn_reflns_limit_h_max 16
_diffrn_reflns_limit_h_min -13
_diffrn_reflns_limit_k_max 6
_diffrn_reflns_limit_k_min -9
_diffrn_reflns_limit_l_max 11
_diffrn_reflns_limit_l_min -12
_diffrn_reflns_number 4561
_diffrn_reflns_theta_max 27.54
_diffrn_reflns_theta_min 3.28
_exptl_absorpt_coefficient_mu 0.073
_exptl_absorpt_correction_T_max 1.000000
_exptl_absorpt_correction_T_min -0.134149
_exptl_absorpt_correction_type empirical
_exptl_absorpt_process_details 'program SADABS ver. 2.03(Sheldrick)'
_exptl_crystal_colour colorless
_exptl_crystal_density_diffrn 1.062
_exptl_crystal_density_method 'not measured'
_exptl_crystal_F_000 288
_exptl_crystal_size_max 0.39
_exptl_crystal_size_mid 0.18
_exptl_crystal_size_min 0.09
_refine_ls_extinction_method none
_refine_ls_goodness_of_fit_ref 0.829
_refine_ls_hydrogen_treatment mixed
_refine_ls_matrix_type full
_refine_ls_number_parameters 138
_refine_ls_number_reflns 1701
_refine_ls_number_restraints 0
_refine_ls_restrained_S_all 0.829
_refine_ls_R_factor_all 0.1071
_refine_ls_R_factor_gt 0.0490
_refine_ls_shift/su_max 0.000
_refine_ls_shift/su_mean 0.000
_refine_ls_structure_factor_coef Fsqd
_refine_ls_weighting_details 'calc w=1/[\s^2^(Fo^2^)+(0.0690P)^2^+0.0000P] where P=(Fo^2^+2Fc^2^)/3'
_refine_ls_weighting_scheme calc
_refine_ls_wR_factor_gt 0.1089
_refine_ls_wR_factor_ref 0.1241
_reflns_number_gt 802
_reflns_number_total 1701
_reflns_threshold_expression >2sigma(I)
_cod_original_sg_symbol_H-M 'P 21/c'
_cod_database_code 1100995

loop_
_symmetry_equiv_pos_as_xyz
'x, y, z'
'-x, y+1/2, -z+1/2'
'-x, -y, -z'
'x, -y-1/2, z-1/2'

loop_
_atom_site_label
_atom_site_type_symbol
_atom_site_fract_x
_atom_site_fract_y
_atom_site_fract_z
_atom_site_U_iso_or_equiv
_atom_site_adp_type
_atom_site_occupancy
_atom_site_symmetry_multiplicity
_atom_site_calc_flag
_atom_site_refinement_flags
_atom_site_disorder_assembly
_atom_site_disorder_group
C1U C 0.40788(14) 0.2285(2) 0.52627(18) 0.0563(5) Uani 1 1 d . . .
C1 C 0.3165(2) 0.5266(3) 0.4471(2) 0.0668(6) Uani 1 1 d . . .
C2 C 0.2524(2) 0.6650(3) 0.5010(2) 0.0722(6) Uani 1 1 d . . .
C3 C 0.2073(2) 0.8217(3) 0.3892(3) 0.0721(6) Uani 1 1 d . . .
C4 C 0.1415(3) 0.9614(4) 0.4398(3) 0.0964(8) Uani 1 1 d . . .
C5 C 0.0951(4) 1.1129(6) 0.3240(6) 0.1296(12) Uani 1 1 d . . .
H1 H 0.3517(15) 0.387(3) 0.635(2) 0.077(6) Uiso 1 1 d . . .
H2 H 0.4409(14) 0.125(2) 0.722(2) 0.071(6) Uiso 1 1 d . . .
H3 H 0.4845(16) 0.002(3) 0.628(2) 0.083(7) Uiso 1 1 d . . .
H1A H 0.2739(15) 0.478(2) 0.354(2) 0.078(6) Uiso 1 1 d . . .
H2A H 0.1905(18) 0.602(3) 0.510(2) 0.110(9) Uiso 1 1 d . . .
H3A H 0.1599(18) 0.776(3) 0.296(3) 0.095(7) Uiso 1 1 d . . .
H4A H 0.081(2) 0.890(3) 0.458(3) 0.127(10) Uiso 1 1 d . . .
H5A H 0.043(3) 1.075(5) 0.228(4) 0.185(17) Uiso 1 1 d . . .
H1B H 0.3759(17) 0.598(3) 0.426(2) 0.100(7) Uiso 1 1 d . . .
H2B H 0.3014(15) 0.706(3) 0.597(3) 0.096(7) Uiso 1 1 d . . .
H3B H 0.2685(16) 0.883(3) 0.374(2) 0.093(7) Uiso 1 1 d . . .
H4B H 0.1841(19) 1.018(3) 0.532(3) 0.115(9) Uiso 1 1 d . . .
H5B H 0.157(3) 1.178(4) 0.288(4) 0.166(13) Uiso 1 1 d . . .
H5C H 0.063(2) 1.206(4) 0.356(4) 0.144(13) Uiso 1 1 d . . .
N1 N 0.35841(14) 0.3779(2) 0.55606(17) 0.0657(5) Uani 1 1 d . . .
N2 N 0.44692(16) 0.1033(3) 0.63878(16) 0.0734(6) Uani 1 1 d . . .
O1 O 0.41747(10) 0.20669(16) 0.39824(12) 0.0688(5) Uani 1 1 d . . .

loop_
_atom_site_aniso_label
_atom_site_aniso_U_11
_atom_site_aniso_U_22
_atom_site_aniso_U_33
_atom_site_aniso_U_23
_atom_site_aniso_U_13
_atom_site_aniso_U_12
C1U 0.0802(12) 0.0569(11) 0.0382(9) -0.0020(8) 0.0291(8) -0.0032(10)
C1 0.0925(15) 0.0672(13) 0.0468(10) 0.0014(10) 0.0323(10) 0.0054(12)
C2 0.0929(17) 0.0739(15) 0.0571(12) 0.0013(10) 0.0354(12) 0.0063(13)
C3 0.0804(15) 0.0715(15) 0.0645(13) 0.0020(11) 0.0260(12) 0.0021(13)
C4 0.102(2) 0.0850(19) 0.106(2) 0.0014(16) 0.0420(17) 0.0181(17)
C5 0.122(3) 0.094(2) 0.158(3) 0.018(2) 0.033(3) 0.032(2)
N1 0.1028(13) 0.0649(10) 0.0385(8) 0.0020(8) 0.0365(8) 0.0097(9)
N2 0.1178(15) 0.0750(12) 0.0386(9) 0.0071(8) 0.0417(9) 0.0213(11)
O1 0.1109(10) 0.0698(8) 0.0384(6) 0.0006(6) 0.0421(6) 0.0065(8)
